data_7236633
loop_
_publ_author_name
'Wang, Binshen'
'Qi, Xiujuan'
'Zhang, Wenquan'
'Wang, Kangcai'
'Li, Wei'
'Zhang, Qinghua'

_publ_section_title
;
 Synthesis of 1-(2H-tetrazol-5-yl)-5-nitraminotetrazole and its
 derivatives from 5-aminotetrazole and cyanogen azide: a promising
 strategy towards the development of C--N linked bistetrazolate energetic
 materials
;
_journal_issue 39
_journal_name_full 'J. Mater. Chem. A'
_journal_page_first 20867
_journal_paper_doi 10.1039/C7TA05905A
_journal_volume 5
_journal_year 2017
_chemical_formula_moiety 'C8 H8 K4 N36'
_chemical_formula_sum 'C8 H8 K4 N36'
_chemical_formula_weight 764.90
_space_group_crystal_system monoclinic
_space_group_IT_number 14
_space_group_name_Hall '-P 2ybc'
_space_group_name_H-M_alt 'P 1 21/c 1'
_atom_sites_solution_hydrogens difmap
_atom_sites_solution_primary dual
_audit_creation_date 2017-04-13
_audit_creation_method
;
Olex2 1.2-beta
(compiled 2017.03.28 svn.r3405 for OlexSys, GUI svn.r5335)
;
_audit_update_record
;
2017-04-13 deposited with the CCDC.
2017-09-12 downloaded from the CCDC.
;
_cell_angle_alpha 90
_cell_angle_beta 101.904(14)
_cell_angle_gamma 90
_cell_formula_units_Z 1
_cell_length_a 7.767(3)
_cell_length_b 11.993(4)
_cell_length_c 7.360(3)
_cell_measurement_reflns_used 3509
_cell_measurement_temperature 170
_cell_measurement_theta_max 27.012
_cell_measurement_theta_min 2.680
_cell_volume 670.8(4)
_computing_cell_refinement 'SAINT v7.68A (Bruker, 2009)'
_computing_data_reduction 'SAINT v7.68A (Bruker, 2009)'
_computing_molecular_graphics 'Olex2 (Dolomanov et al., 2009)'
_computing_publication_material 'Olex2 (Dolomanov et al., 2009)'
_computing_structure_refinement 'ShelXL (Sheldrick, 2015)'
_computing_structure_solution 'ShelXT (Sheldrick, 2015)'
_diffrn_ambient_temperature 170
_diffrn_measured_fraction_theta_full 0.988
_diffrn_measured_fraction_theta_max 0.981
_diffrn_measurement_device_type 'Bruker APEX-II CCD'
_diffrn_measurement_method '\f and \w scans'
_diffrn_radiation_type MoK\a
_diffrn_radiation_wavelength 0.71073
_diffrn_reflns_av_R_equivalents 0.0301
_diffrn_reflns_av_unetI/netI 0.0241
_diffrn_reflns_Laue_measured_fraction_full 0.988
_diffrn_reflns_Laue_measured_fraction_max 0.981
_diffrn_reflns_limit_h_max 10
_diffrn_reflns_limit_h_min -10
_diffrn_reflns_limit_k_max 15
_diffrn_reflns_limit_k_min -15
_diffrn_reflns_limit_l_max 9
_diffrn_reflns_limit_l_min -9
_diffrn_reflns_number 8770
_diffrn_reflns_point_group_measured_fraction_full 0.988
_diffrn_reflns_point_group_measured_fraction_max 0.981
_diffrn_reflns_theta_full 25.242
_diffrn_reflns_theta_max 27.497
_diffrn_reflns_theta_min 2.680
_exptl_absorpt_coefficient_mu 0.746
_exptl_absorpt_correction_T_max 0.7456
_exptl_absorpt_correction_T_min 0.6650
_exptl_absorpt_correction_type multi-scan
_exptl_absorpt_process_details
'SADABS-2008/1 (Bruker,2008) was used for absorption correction. wR2(int) was 0.0600 before and 0.0487 after correction. The Ratio of minimum to maximum transmission is 0.8919. The \l/2 correction factor is 0.0015.'
_exptl_crystal_colour 'clear whiteish colourless'
_exptl_crystal_colour_lustre clear
_exptl_crystal_colour_modifier whiteish
_exptl_crystal_colour_primary colourless
_exptl_crystal_density_diffrn 1.893
_exptl_crystal_description block
_exptl_crystal_F_000 384
_exptl_crystal_size_max 0.24
_exptl_crystal_size_mid 0.2
_exptl_crystal_size_min 0.18
_refine_diff_density_max 0.251
_refine_diff_density_min -0.245
_refine_diff_density_rms 0.053
_refine_ls_extinction_method none
_refine_ls_goodness_of_fit_ref 1.061
_refine_ls_hydrogen_treatment refall
_refine_ls_matrix_type full
_refine_ls_number_parameters 117
_refine_ls_number_reflns 1516
_refine_ls_number_restraints 0
_refine_ls_restrained_S_all 1.061
_refine_ls_R_factor_all 0.0308
_refine_ls_R_factor_gt 0.0259
_refine_ls_shift/su_max 0.001
_refine_ls_shift/su_mean 0.000
_refine_ls_structure_factor_coef Fsqd
_refine_ls_weighting_details 'w=1/[\s^2^(Fo^2^)+(0.0339P)^2^+0.1517P] where P=(Fo^2^+2Fc^2^)/3'
_refine_ls_weighting_scheme calc
_refine_ls_wR_factor_gt 0.0631
_refine_ls_wR_factor_ref 0.0657
_reflns_Friedel_coverage 0.000
_reflns_number_gt 1340
_reflns_number_total 1516
_reflns_threshold_expression 'I > 2\s(I)'
_cod_data_source_file c7ta05905a2.cif
_cod_data_source_block mo_2016597_0m
_cod_database_code 7236633
_shelx_shelxl_version_number 2014/7
_shelx_space_group_comment
;
The symmetry employed for this shelxl refinement is uniquely defined
by the following loop, which should always be used as a source of
symmetry information in preference to the above space-group names.
They are only intended as comments.
;
_olex2_refinement_description
;
;
_olex2_submission_special_instructions 'No special instructions were received'

loop_
_space_group_symop_operation_xyz
'x, y, z'
'-x, y+1/2, -z+1/2'
'-x, -y, -z'
'x, -y-1/2, z-1/2'

loop_
_atom_site_label
_atom_site_type_symbol
_atom_site_fract_x
_atom_site_fract_y
_atom_site_fract_z
_atom_site_U_iso_or_equiv
_atom_site_adp_type
_atom_site_occupancy
_atom_site_site_symmetry_order
_atom_site_calc_flag
K1 K 0.86409(4) 0.73879(2) 0.43818(4) 0.01940(11) Uani 1 1 d
N5 N 0.68095(15) 0.37443(9) 0.84942(17) 0.0166(3) Uani 1 1 d
N9 N 0.97543(16) 0.40264(10) 0.80418(18) 0.0186(3) Uani 1 1 d
N8 N 1.05507(16) 0.49267(10) 0.74767(18) 0.0201(3) Uani 1 1 d
N7 N 0.94497(16) 0.57584(10) 0.71334(18) 0.0199(3) Uani 1 1 d
N6 N 0.78685(16) 0.54454(10) 0.74701(18) 0.0197(3) Uani 1 1 d
N2 N 0.42871(16) 0.30713(10) 0.87937(19) 0.0219(3) Uani 1 1 d
N4 N 0.71242(18) 0.26966(10) 0.9255(2) 0.0233(3) Uani 1 1 d
N1 N 0.42969(18) 0.48914(11) 0.7493(2) 0.0265(3) Uani 1 1 d
N3 N 0.56107(18) 0.23257(11) 0.9415(2) 0.0256(3) Uani 1 1 d
C2 C 0.81358(18) 0.43940(11) 0.80094(19) 0.0150(3) Uani 1 1 d
C1 C 0.50641(19) 0.39586(12) 0.8222(2) 0.0179(3) Uani 1 1 d
H1A H 0.493(2) 0.5384(15) 0.713(2) 0.025(5) Uiso 1 1 d
H1B H 0.310(3) 0.4971(15) 0.739(3) 0.031(5) Uiso 1 1 d

loop_
_atom_site_aniso_label
_atom_site_aniso_U_11
_atom_site_aniso_U_22
_atom_site_aniso_U_33
_atom_site_aniso_U_23
_atom_site_aniso_U_13
_atom_site_aniso_U_12
K1 0.0238(2) 0.01644(17) 0.01814(19) -0.00046(12) 0.00464(14) 0.00027(12)
N5 0.0139(6) 0.0140(6) 0.0216(6) 0.0019(5) 0.0031(5) 0.0010(5)
N9 0.0147(6) 0.0179(6) 0.0237(7) 0.0016(5) 0.0048(5) 0.0008(5)
N8 0.0161(6) 0.0205(6) 0.0244(7) 0.0023(5) 0.0057(6) -0.0004(5)
N7 0.0158(6) 0.0193(6) 0.0248(7) 0.0028(5) 0.0047(5) 0.0005(5)
N6 0.0148(6) 0.0174(6) 0.0273(7) 0.0018(5) 0.0052(6) 0.0012(5)
N2 0.0180(7) 0.0207(6) 0.0275(7) -0.0002(5) 0.0060(6) -0.0029(5)
N4 0.0214(7) 0.0177(6) 0.0303(8) 0.0060(5) 0.0045(6) 0.0003(5)
N1 0.0140(7) 0.0222(7) 0.0443(9) 0.0084(6) 0.0083(7) 0.0022(5)
N3 0.0224(7) 0.0228(7) 0.0319(8) 0.0042(6) 0.0063(6) -0.0035(5)
C2 0.0135(7) 0.0163(7) 0.0149(7) -0.0013(5) 0.0020(6) -0.0002(5)
C1 0.0145(7) 0.0193(7) 0.0204(7) -0.0035(6) 0.0048(6) -0.0014(5)

loop_
_atom_type_symbol
_atom_type_description
_atom_type_scat_dispersion_real
_atom_type_scat_dispersion_imag
_atom_type_scat_source
C C 0.0033 0.0016 'International Tables Vol C Tables 4.2.6.8 and 6.1.1.4'
H H 0.0000 0.0000 'International Tables Vol C Tables 4.2.6.8 and 6.1.1.4'
K K 0.2009 0.2494 'International Tables Vol C Tables 4.2.6.8 and 6.1.1.4'
N N 0.0061 0.0033 'International Tables Vol C Tables 4.2.6.8 and 6.1.1.4'

loop_
_geom_angle_atom_site_label_1
_geom_angle_atom_site_label_2
_geom_angle_atom_site_label_3
_geom_angle
_geom_angle_site_symmetry_1
_geom_angle_site_symmetry_3
K1 K1 K1 171.642(19) 4_575 4_576
N9 K1 K1 121.75(3) 2_756 4_575
N9 K1 K1 49.11(3) 3_766 4_575
N9 K1 K1 51.16(3) 2_756 4_576
N9 K1 K1 137.67(3) 3_766 4_576
N9 K1 N9 128.83(5) 2_756 3_766
N9 K1 N8 141.82(4) 2_756 3_766
N9 K1 N8 24.88(3) 3_766 3_766
N9 K1 N7 74.61(5) 2_756 4_575
N9 K1 N6 74.17(4) 2_756 4_575
N9 K1 N6 106.86(4) 3_766 4_575
N9 K1 N2 144.90(4) 2_756 3_666
N9 K1 N2 76.39(4) 3_766 3_666
N9 K1 N2 77.25(4) 2_756 2_656
N9 K1 N2 153.53(4) 3_766 2_656
N9 K1 N4 55.82(3) 2_756 2_756
N9 K1 N4 73.92(4) 3_766 2_756
N9 K1 C1 152.04(3) 2_756 3_666
N9 K1 C1 78.70(4) 3_766 3_666
N8 K1 K1 121.85(3) 3_766 4_576
N8 K1 K1 66.31(3) 3_766 4_575
N8 K1 N4 87.47(3) 3_766 2_756
N8 K1 C1 65.15(4) 3_766 3_666
N7 K1 K1 48.26(3) 4_575 4_575
N7 K1 K1 51.22(3) . 4_576
N7 K1 K1 136.75(3) . 4_575
N7 K1 K1 123.69(3) 4_575 4_576
N7 K1 N9 88.62(4) . 3_766
N7 K1 N9 85.82(4) 4_575 3_766
N7 K1 N9 89.88(5) . 2_756
N7 K1 N8 70.70(4) . 3_766
N7 K1 N8 109.46(4) 4_575 3_766
N7 K1 N7 154.54(5) . 4_575
N7 K1 N6 162.51(4) . 4_575
N7 K1 N6 26.67(3) 4_575 4_575
N7 K1 N2 86.80(4) . 2_656
N7 K1 N2 108.62(4) 4_575 2_656
N7 K1 N2 117.67(4) . 3_666
N7 K1 N2 85.07(4) 4_575 3_666
N7 K1 N4 76.47(4) 4_575 2_756
N7 K1 N4 78.12(4) . 2_756
N7 K1 C1 96.36(4) . 3_666
N7 K1 C1 106.83(4) 4_575 3_666
N6 K1 K1 60.21(3) 4_575 4_575
N6 K1 K1 111.64(3) 4_575 4_576
N6 K1 N8 126.50(4) 4_575 3_766
N6 K1 N2 74.94(4) 4_575 3_666
N6 K1 N2 82.77(4) 4_575 2_656
N6 K1 N4 98.02(4) 4_575 2_756
N6 K1 C1 94.68(4) 4_575 3_666
N2 K1 K1 51.94(3) 3_666 4_575
N2 K1 K1 125.84(3) 2_656 4_575
N2 K1 K1 51.28(3) 2_656 4_576
N2 K1 K1 130.06(3) 3_666 4_576
N2 K1 N8 131.51(3) 2_656 3_766
N2 K1 N8 71.86(4) 3_666 3_766
N2 K1 N2 82.74(5) 3_666 2_656
N2 K1 N4 130.18(4) 2_656 2_756
N2 K1 N4 145.90(4) 3_666 2_756
N2 K1 C1 75.92(4) 2_656 3_666
N2 K1 C1 21.76(3) 3_666 3_666
N4 K1 K1 83.81(3) 2_756 4_576
N4 K1 K1 95.24(3) 2_756 4_575
N4 K1 C1 152.14(3) 2_756 3_666
C1 K1 K1 114.21(3) 3_666 4_576
C1 K1 K1 69.95(3) 3_666 4_575
N4 N5 C2 122.35(12) . .
C1 N5 N4 108.77(11) . .
C1 N5 C2 128.74(12) . .
K1 N9 K1 79.73(4) 2_746 3_766
N8 N9 K1 126.40(9) . 2_746
N8 N9 K1 89.77(8) . 3_766
C2 N9 K1 121.75(9) . 2_746
C2 N9 K1 134.72(10) . 3_766
C2 N9 N8 102.76(11) . .
N9 N8 K1 65.35(7) . 3_766
N7 N8 K1 139.13(10) . 3_766
N7 N8 N9 110.31(11) . .
K1 N7 K1 80.52(4) . 4_576
N8 N7 K1 135.77(9) . .
N8 N7 K1 133.04(10) . 4_576
N8 N7 N6 109.60(11) . .
N6 N7 K1 104.47(9) . .
N6 N7 K1 78.35(8) . 4_576
N7 N6 K1 74.99(7) . 4_576
C2 N6 K1 133.61(10) . 4_576
C2 N6 N7 103.09(11) . .
K1 N2 K1 76.78(4) 3_666 2_646
N3 N2 K1 105.07(9) . 2_646
N3 N2 K1 123.00(9) . 3_666
C1 N2 K1 102.93(10) . 3_666
C1 N2 K1 142.89(9) . 2_646
C1 N2 N3 105.62(12) . .
N5 N4 K1 108.21(8) . 2_746
N3 N4 K1 144.84(10) . 2_746
N3 N4 N5 105.32(12) . .
C1 N1 H1A 118.1(12) . .
C1 N1 H1B 118.9(11) . .
H1A N1 H1B 123.0(17) . .
N4 N3 N2 112.44(12) . .
N9 C2 N5 123.79(13) . .
N6 C2 N5 121.98(12) . .
N6 C2 N9 114.24(12) . .
N5 C1 K1 132.65(9) . 3_666
N2 C1 K1 55.31(8) . 3_666
N2 C1 N5 107.85(12) . .
N1 C1 K1 85.29(10) . 3_666
N1 C1 N5 124.89(13) . .
N1 C1 N2 127.26(14) . .

loop_
_geom_bond_atom_site_label_1
_geom_bond_atom_site_label_2
_geom_bond_distance
_geom_bond_site_symmetry_2
K1 K1 3.6898(16) 4_575
K1 K1 3.6898(16) 4_576
K1 N9 2.8348(15) 2_756
K1 N9 2.9206(14) 3_766
K1 N8 3.2133(15) 3_766
K1 N7 2.7912(15) .
K1 N7 2.9163(14) 4_575
K1 N6 2.9571(15) 4_575
K1 N2 2.9571(16) 3_666
K1 N2 2.9844(14) 2_656
K1 N4 3.2560(18) 2_756
K1 C1 3.5052(18) 3_666
N5 N4 1.3767(17) .
N5 C2 1.3954(17) .
N5 C1 1.3536(19) .
N9 K1 2.8348(15) 2_746
N9 K1 2.9206(14) 3_766
N9 N8 1.3518(16) .
N9 C2 1.3277(18) .
N8 K1 3.2133(15) 3_766
N8 N7 1.3042(17) .
N7 K1 2.9162(14) 4_576
N7 N6 1.3550(17) .
N6 K1 2.9571(15) 4_576
N6 C2 1.3254(19) .
N2 K1 2.9843(14) 2_646
N2 K1 2.9571(16) 3_666
N2 N3 1.3680(19) .
N2 C1 1.3334(18) .
N4 K1 3.2560(18) 2_746
N4 N3 1.2849(19) .
N1 C1 1.328(2) .
N1 H1A 0.847(19) .
N1 H1B 0.918(19) .
C1 K1 3.5052(17) 3_666
